data_4027157
loop_
_publ_author_name
'Yan Wang'
'Li Liu'
'Tao Zhang'
'Neng-Jun Zhong'
'Dong Wang'
'Yong-Jun Chen'

_publ_section_title
;
 Diastereo- and Enantioselective [3 + 2] Cycloaddition Reaction of
 Morita-Baylis-Hillman Carbonates of Isatins with N-Phenylmaleimide
 Catalyzed by Me-DuPhos
;
_journal_name_full 'Journal of Organic Chemistry'
_journal_page_first 4143
_journal_page_last 4147
_journal_paper_doi 10.1021/jo3002535
_journal_volume 77
_journal_year 2012
_chemical_absolute_configuration ad
_chemical_formula_moiety 'C23 H17 Cl N2 O5'
_chemical_formula_sum 'C23 H17 Cl N2 O5'
_chemical_formula_weight 436.84
_chemical_name_systematic
; 
 ? 
;
_space_group_IT_number 4
_symmetry_cell_setting monoclinic
_symmetry_space_group_name_Hall 'P 2yb'
_symmetry_space_group_name_H-M 'P 1 21 1'
_atom_sites_solution_hydrogens geom
_atom_sites_solution_primary direct
_atom_sites_solution_secondary difmap
_audit_creation_method SHELXL-97
_cell_angle_alpha 90.00
_cell_angle_beta 93.22(3)
_cell_angle_gamma 90.00
_cell_formula_units_Z 4
_cell_length_a 6.0223(12)
_cell_length_b 15.207(3)
_cell_length_c 22.588(5)
_cell_measurement_reflns_used 6803
_cell_measurement_temperature 173(2)
_cell_measurement_theta_max 27.4840
_cell_measurement_theta_min 1.3390
_cell_volume 2065.4(7)
_computing_cell_refinement 'CrystalClear (Rigaku Inc., 2008)'
_computing_data_collection 'CrystalClear (Rigaku Inc., 2008)'
_computing_data_reduction 'CrystalClear (Rigaku Inc., 2008)'
_computing_molecular_graphics
;
 Mercury: visualization and analysis of crystal structures, C. F. Macrae,
 P. R. Edgington, P. McCabe, E. Pidcock, G. P. Shields, R. Taylor,
 M. Towler and J. van de Streek, J. Appl. Cryst., 39, 453-457, 2006.
;
_computing_publication_material 'SHELX-97 (Sheldrick, 1997)'
_computing_structure_refinement 'SHELX-97 (Sheldrick, 2008)'
_computing_structure_solution 'SHELX-97 (Sheldrick, 2008)'
_diffrn_ambient_temperature 173(2)
_diffrn_detector_area_resol_mean 28.5714
_diffrn_measured_fraction_theta_full 0.999
_diffrn_measured_fraction_theta_max 0.999
_diffrn_measurement_device_type 'MM007HF + CCD (Saturn724+)'
_diffrn_measurement_method '\w scans at fixed \c = 45\%'
_diffrn_radiation_monochromator Confocal
_diffrn_radiation_source 'Rotating Anode'
_diffrn_radiation_type MoK\a
_diffrn_radiation_wavelength 0.71073
_diffrn_reflns_av_R_equivalents 0.0563
_diffrn_reflns_av_sigmaI/netI 0.0619
_diffrn_reflns_limit_h_max 7
_diffrn_reflns_limit_h_min -7
_diffrn_reflns_limit_k_max 19
_diffrn_reflns_limit_k_min -19
_diffrn_reflns_limit_l_max 29
_diffrn_reflns_limit_l_min -29
_diffrn_reflns_number 23440
_diffrn_reflns_theta_full 27.43
_diffrn_reflns_theta_max 27.43
_diffrn_reflns_theta_min 0.90
_exptl_absorpt_coefficient_mu 0.224
_exptl_absorpt_correction_T_max 1.0000
_exptl_absorpt_correction_T_min 0.7323
_exptl_absorpt_correction_type multi-scan
_exptl_absorpt_process_details 'CrystalClear (Rigaku Inc., 2008)'
_exptl_crystal_colour Colorless
_exptl_crystal_density_diffrn 1.405
_exptl_crystal_description plate
_exptl_crystal_F_000 904
_exptl_crystal_size_max 0.13
_exptl_crystal_size_mid 0.10
_exptl_crystal_size_min 0.03
_refine_diff_density_max 0.301
_refine_diff_density_min -0.347
_refine_diff_density_rms 0.049
_refine_ls_abs_structure_details 'Flack H D (1983), Acta Cryst. A39, 876-881'
_refine_ls_abs_structure_Flack 0.03(6)
_refine_ls_extinction_method none
_refine_ls_goodness_of_fit_ref 1.122
_refine_ls_hydrogen_treatment constr
_refine_ls_matrix_type full
_refine_ls_number_parameters 563
_refine_ls_number_reflns 9341
_refine_ls_number_restraints 1
_refine_ls_restrained_S_all 1.122
_refine_ls_R_factor_all 0.0727
_refine_ls_R_factor_gt 0.0646
_refine_ls_shift/su_max 0.001
_refine_ls_shift/su_mean 0.000
_refine_ls_structure_factor_coef Fsqd
_refine_ls_weighting_details 'calc w=1/[\s^2^(Fo^2^)+(0.0393P)^2^+0.7524P] where P=(Fo^2^+2Fc^2^)/3'
_refine_ls_weighting_scheme calc
_refine_ls_wR_factor_gt 0.1257
_refine_ls_wR_factor_ref 0.1313
_reflns_number_gt 8326
_reflns_number_total 9341
_reflns_threshold_expression >2sigma(I)
_cod_data_source_file jo3002535_si_001.cif
_cod_data_source_block a
_cod_database_code 4027157

loop_
_symmetry_equiv_pos_as_xyz
'x, y, z'
'-x, y+1/2, -z'

loop_
_atom_site_label
_atom_site_type_symbol
_atom_site_fract_x
_atom_site_fract_y
_atom_site_fract_z
_atom_site_U_iso_or_equiv
_atom_site_adp_type
_atom_site_occupancy
_atom_site_symmetry_multiplicity
_atom_site_calc_flag
_atom_site_refinement_flags
Cl1 Cl 1.23246(17) 0.58726(6) 0.24913(4) 0.0515(2) Uani 1 1 d .
Cl2 Cl 0.29028(14) 0.83218(6) 0.26946(4) 0.0428(2) Uani 1 1 d .
O1 O 0.5711(3) 0.57040(14) 0.52137(10) 0.0334(5) Uani 1 1 d .
O2 O 0.4605(4) 0.44137(15) 0.39763(11) 0.0415(6) Uani 1 1 d .
O3 O 0.5836(4) 0.30776(14) 0.42447(11) 0.0384(6) Uani 1 1 d .
O4 O 1.0237(4) 0.67139(14) 0.54522(10) 0.0342(5) Uani 1 1 d .
O5 O 1.1143(5) 0.39547(17) 0.62195(11) 0.0598(8) Uani 1 1 d .
O6 O 0.9093(3) 0.81781(14) -0.01111(10) 0.0321(5) Uani 1 1 d .
O7 O 1.0399(4) 0.68619(16) 0.11395(11) 0.0443(6) Uani 1 1 d .
O8 O 0.9423(4) 0.55638(14) 0.07400(11) 0.0375(5) Uani 1 1 d .
O9 O 0.4553(4) 0.91596(13) -0.02961(10) 0.0318(5) Uani 1 1 d .
O10 O 0.3566(5) 0.64227(17) -0.10912(11) 0.0591(8) Uani 1 1 d .
N1 N 0.6013(4) 0.64447(16) 0.43297(12) 0.0302(6) Uani 1 1 d .
N2 N 1.0593(4) 0.54101(17) 0.59620(12) 0.0313(6) Uani 1 1 d .
N3 N 0.8949(4) 0.88824(16) 0.07870(12) 0.0319(6) Uani 1 1 d .
N4 N 0.4092(4) 0.78722(16) -0.08164(11) 0.0289(6) Uani 1 1 d .
C1 C 0.7327(5) 0.6372(2) 0.38316(14) 0.0300(7) Uani 1 1 d .
C2 C 0.7295(6) 0.6904(2) 0.33388(15) 0.0383(8) Uani 1 1 d .
H2 H 0.6260 0.7374 0.3289 0.046 Uiso 1 1 calc R
C3 C 0.8831(6) 0.6731(2) 0.29156(15) 0.0394(8) Uani 1 1 d .
H3 H 0.8851 0.7081 0.2567 0.047 Uiso 1 1 calc R
C4 C 1.0332(6) 0.6046(2) 0.30053(14) 0.0366(7) Uani 1 1 d .
C5 C 1.0316(5) 0.5501(2) 0.34964(14) 0.0317(7) Uani 1 1 d .
H5 H 1.1329 0.5024 0.3545 0.038 Uiso 1 1 calc R
C6 C 0.8789(5) 0.5670(2) 0.39116(13) 0.0273(6) Uani 1 1 d .
C7 C 0.8510(5) 0.52685(19) 0.45126(13) 0.0261(6) Uani 1 1 d .
C8 C 0.6581(5) 0.5821(2) 0.47429(13) 0.0277(6) Uani 1 1 d .
C9 C 0.4341(6) 0.7122(2) 0.43905(17) 0.0393(8) Uani 1 1 d .
H9C H 0.5013 0.7702 0.4338 0.059 Uiso 1 1 calc R
H9B H 0.3756 0.7086 0.4786 0.059 Uiso 1 1 calc R
H9A H 0.3127 0.7036 0.4089 0.059 Uiso 1 1 calc R
C10 C 0.8000(5) 0.42964(19) 0.45411(14) 0.0283(7) Uani 1 1 d .
C11 C 0.5977(5) 0.3948(2) 0.42191(14) 0.0298(7) Uani 1 1 d .
C12 C 0.3844(6) 0.2688(2) 0.39678(18) 0.0452(9) Uani 1 1 d .
H12A H 0.3872 0.2746 0.3536 0.068 Uiso 1 1 calc R
H12C H 0.2533 0.2991 0.4106 0.068 Uiso 1 1 calc R
H12B H 0.3780 0.2064 0.4074 0.068 Uiso 1 1 calc R
C13 C 0.9416(5) 0.3844(2) 0.49010(14) 0.0308(7) Uani 1 1 d .
H13 H 0.9318 0.3228 0.4967 0.037 Uiso 1 1 calc R
C14 C 1.1169(5) 0.4421(2) 0.51861(14) 0.0330(7) Uani 1 1 d .
H14 H 1.2687 0.4214 0.5093 0.040 Uiso 1 1 calc R
C15 C 1.0700(5) 0.53354(19) 0.49280(13) 0.0271(6) Uani 1 1 d .
H15 H 1.1970 0.5532 0.4694 0.033 Uiso 1 1 calc R
C16 C 1.0487(5) 0.5927(2) 0.54564(13) 0.0284(6) Uani 1 1 d .
C17 C 1.0984(6) 0.4524(2) 0.58515(15) 0.0387(8) Uani 1 1 d .
C18 C 1.0294(5) 0.5757(2) 0.65459(14) 0.0327(7) Uani 1 1 d .
C19 C 0.8399(6) 0.5572(3) 0.68281(16) 0.0460(9) Uani 1 1 d .
H19 H 0.7266 0.5219 0.6639 0.055 Uiso 1 1 calc R
C20 C 0.8144(7) 0.5905(3) 0.73962(17) 0.0551(10) Uani 1 1 d .
H20 H 0.6842 0.5775 0.7598 0.066 Uiso 1 1 calc R
C21 C 0.9777(7) 0.6420(3) 0.76600(17) 0.0535(10) Uani 1 1 d .
H21 H 0.9593 0.6657 0.8043 0.064 Uiso 1 1 calc R
C22 C 1.1673(9) 0.6598(3) 0.73758(19) 0.0654(13) Uani 1 1 d .
H22 H 1.2807 0.6950 0.7565 0.078 Uiso 1 1 calc R
C23 C 1.1946(7) 0.6267(3) 0.68153(18) 0.0567(11) Uani 1 1 d .
H23 H 1.3262 0.6390 0.6617 0.068 Uiso 1 1 calc R
C24 C 0.7721(5) 0.8793(2) 0.13033(14) 0.0318(7) Uani 1 1 d .
C25 C 0.7881(6) 0.9300(2) 0.18090(16) 0.0420(9) Uani 1 1 d .
H25 H 0.8954 0.9756 0.1857 0.050 Uiso 1 1 calc R
C26 C 0.6421(6) 0.9121(2) 0.22451(16) 0.0410(8) Uani 1 1 d .
H26 H 0.6498 0.9451 0.2603 0.049 Uiso 1 1 calc R
C27 C 0.4855(5) 0.8465(2) 0.21608(13) 0.0325(7) Uani 1 1 d .
C28 C 0.4729(5) 0.7934(2) 0.16586(14) 0.0285(6) Uani 1 1 d .
H28 H 0.3666 0.7474 0.1612 0.034 Uiso 1 1 calc R
C29 C 0.6218(5) 0.81060(18) 0.12308(13) 0.0265(6) Uani 1 1 d .
C30 C 0.6428(5) 0.7713(2) 0.06166(14) 0.0272(6) Uani 1 1 d .
C31 C 0.8316(5) 0.8271(2) 0.03733(13) 0.0276(6) Uani 1 1 d .
C32 C 1.0570(6) 0.9581(2) 0.07090(17) 0.0417(8) Uani 1 1 d .
H32A H 1.1118 0.9546 0.0309 0.062 Uiso 1 1 calc R
H32B H 1.1818 0.9513 0.1003 0.062 Uiso 1 1 calc R
H32C H 0.9863 1.0154 0.0763 0.062 Uiso 1 1 calc R
C33 C 0.7003(5) 0.67463(18) 0.05666(13) 0.0260(6) Uani 1 1 d .
C34 C 0.9099(5) 0.6412(2) 0.08561(14) 0.0286(6) Uani 1 1 d .
C35 C 1.1472(6) 0.5171(2) 0.09728(16) 0.0407(8) Uani 1 1 d .
H35A H 1.1648 0.4590 0.0795 0.061 Uiso 1 1 calc R
H35B H 1.1434 0.5111 0.1404 0.061 Uiso 1 1 calc R
H35C H 1.2727 0.5546 0.0878 0.061 Uiso 1 1 calc R
C36 C 0.5621(5) 0.6297(2) 0.02052(13) 0.0292(7) Uani 1 1 d .
H36 H 0.5795 0.5690 0.0118 0.035 Uiso 1 1 calc R
C37 C 0.3758(5) 0.6851(2) -0.00491(14) 0.0307(7) Uani 1 1 d .
H37 H 0.2289 0.6616 0.0063 0.037 Uiso 1 1 calc R
C38 C 0.4193(5) 0.77663(19) 0.02191(13) 0.0267(6) Uani 1 1 d .
H38 H 0.2938 0.7941 0.0466 0.032 Uiso 1 1 calc R
C39 C 0.4302(5) 0.8371(2) -0.03064(13) 0.0269(6) Uani 1 1 d .
C40 C 0.3790(6) 0.6979(2) -0.07151(15) 0.0380(8) Uani 1 1 d .
C41 C 0.4176(5) 0.8243(2) -0.14008(13) 0.0322(7) Uani 1 1 d .
C42 C 0.6023(6) 0.8133(3) -0.17213(17) 0.0519(10) Uani 1 1 d .
H42 H 0.7250 0.7801 -0.1561 0.062 Uiso 1 1 calc R
C43 C 0.6096(8) 0.8505(4) -0.22758(18) 0.0693(14) Uani 1 1 d .
H43 H 0.7372 0.8425 -0.2499 0.083 Uiso 1 1 calc R
C44 C 0.4347(9) 0.8989(3) -0.25056(18) 0.0640(13) Uani 1 1 d .
H44 H 0.4399 0.9247 -0.2888 0.077 Uiso 1 1 calc R
C45 C 0.2528(10) 0.9100(3) -0.2184(2) 0.0789(16) Uani 1 1 d .
H45 H 0.1313 0.9441 -0.2343 0.095 Uiso 1 1 calc R
C46 C 0.2417(8) 0.8724(3) -0.16266(18) 0.0616(12) Uani 1 1 d .
H46 H 0.1134 0.8801 -0.1406 0.074 Uiso 1 1 calc R

loop_
_atom_site_aniso_label
_atom_site_aniso_U_11
_atom_site_aniso_U_22
_atom_site_aniso_U_33
_atom_site_aniso_U_23
_atom_site_aniso_U_13
_atom_site_aniso_U_12
Cl1 0.0674(6) 0.0534(6) 0.0351(5) 0.0024(4) 0.0164(4) 0.0025(5)
Cl2 0.0446(5) 0.0515(5) 0.0326(4) -0.0011(4) 0.0056(3) 0.0083(4)
O1 0.0295(11) 0.0368(13) 0.0340(12) -0.0028(10) 0.0027(9) 0.0000(10)
O2 0.0349(13) 0.0366(13) 0.0517(16) -0.0017(12) -0.0101(11) 0.0013(11)
O3 0.0402(13) 0.0267(12) 0.0476(14) 0.0018(10) -0.0031(10) -0.0052(10)
O4 0.0393(13) 0.0251(12) 0.0379(13) 0.0038(10) -0.0008(10) 0.0003(10)
O5 0.109(2) 0.0349(14) 0.0337(14) 0.0077(12) -0.0108(15) 0.0156(15)
O6 0.0330(11) 0.0298(12) 0.0335(12) 0.0026(10) 0.0031(9) 0.0004(9)
O7 0.0412(14) 0.0376(14) 0.0524(16) 0.0002(12) -0.0135(11) 0.0015(11)
O8 0.0392(13) 0.0302(12) 0.0427(14) -0.0020(10) -0.0003(10) 0.0068(10)
O9 0.0381(12) 0.0228(11) 0.0342(12) 0.0008(9) -0.0004(9) -0.0002(9)
O10 0.112(2) 0.0318(13) 0.0311(14) -0.0081(12) -0.0147(15) -0.0079(15)
N1 0.0253(13) 0.0273(14) 0.0376(15) 0.0014(12) -0.0017(11) 0.0031(11)
N2 0.0387(15) 0.0281(14) 0.0266(13) 0.0001(11) -0.0038(11) 0.0001(11)
N3 0.0334(14) 0.0228(13) 0.0393(15) -0.0004(12) -0.0004(11) -0.0061(11)
N4 0.0373(14) 0.0260(13) 0.0230(13) 0.0003(10) -0.0016(10) 0.0000(11)
C1 0.0274(15) 0.0293(16) 0.0328(16) 0.0018(14) -0.0030(12) 0.0018(13)
C2 0.0366(18) 0.0374(19) 0.0401(19) 0.0099(16) -0.0044(14) 0.0048(15)
C3 0.047(2) 0.0401(19) 0.0312(17) 0.0100(15) 0.0000(14) -0.0039(16)
C4 0.0453(19) 0.0365(18) 0.0278(16) 0.0018(14) 0.0007(14) -0.0024(15)
C5 0.0333(16) 0.0303(16) 0.0310(16) -0.0020(13) -0.0022(12) 0.0026(13)
C6 0.0255(14) 0.0296(16) 0.0263(15) 0.0021(13) -0.0032(11) -0.0030(12)
C7 0.0271(15) 0.0254(15) 0.0255(15) -0.0010(12) 0.0001(11) 0.0020(12)
C8 0.0246(14) 0.0277(15) 0.0306(16) -0.0035(13) -0.0009(12) -0.0018(12)
C9 0.0346(19) 0.0324(17) 0.051(2) 0.0000(16) 0.0040(16) 0.0090(15)
C10 0.0278(16) 0.0275(16) 0.0298(16) -0.0003(13) 0.0027(12) 0.0000(12)
C11 0.0302(16) 0.0282(16) 0.0311(16) -0.0047(13) 0.0025(13) 0.0014(13)
C12 0.045(2) 0.039(2) 0.051(2) -0.0041(18) -0.0026(17) -0.0156(17)
C13 0.0344(17) 0.0250(16) 0.0333(17) -0.0010(13) 0.0037(13) 0.0033(13)
C14 0.0330(17) 0.0330(17) 0.0321(17) -0.0011(14) -0.0046(13) 0.0064(14)
C15 0.0250(15) 0.0252(15) 0.0310(16) 0.0015(13) -0.0013(12) 0.0005(12)
C16 0.0261(15) 0.0318(17) 0.0267(15) 0.0004(13) -0.0044(11) -0.0008(13)
C17 0.046(2) 0.0330(17) 0.0363(18) 0.0011(15) -0.0069(15) 0.0055(15)
C18 0.0420(18) 0.0323(17) 0.0230(15) 0.0006(13) -0.0041(13) 0.0050(14)
C19 0.045(2) 0.057(2) 0.0362(19) -0.0019(17) -0.0018(15) -0.0059(18)
C20 0.061(2) 0.069(3) 0.036(2) 0.002(2) 0.0082(17) 0.010(2)
C21 0.077(3) 0.048(2) 0.034(2) -0.0081(18) -0.0051(19) 0.014(2)
C22 0.082(3) 0.068(3) 0.045(2) -0.020(2) -0.002(2) -0.022(2)
C23 0.062(3) 0.066(3) 0.042(2) -0.013(2) 0.0046(19) -0.018(2)
C24 0.0338(17) 0.0298(17) 0.0313(16) -0.0062(13) -0.0027(13) -0.0009(13)
C25 0.0390(19) 0.039(2) 0.047(2) -0.0151(17) -0.0023(16) -0.0107(15)
C26 0.047(2) 0.041(2) 0.0341(18) -0.0103(16) 0.0001(15) 0.0022(16)
C27 0.0362(17) 0.0348(18) 0.0263(15) -0.0017(14) -0.0003(12) 0.0042(14)
C28 0.0256(15) 0.0291(16) 0.0305(16) 0.0032(13) -0.0018(12) -0.0003(12)
C29 0.0284(15) 0.0241(15) 0.0263(15) -0.0002(12) -0.0030(11) 0.0016(12)
C30 0.0260(15) 0.0250(15) 0.0301(16) -0.0018(13) -0.0017(12) 0.0003(12)
C31 0.0250(14) 0.0277(15) 0.0297(15) 0.0012(13) -0.0012(11) 0.0034(13)
C32 0.0346(18) 0.0328(18) 0.058(2) -0.0042(17) 0.0049(16) -0.0104(15)
C33 0.0294(15) 0.0216(14) 0.0273(15) 0.0009(12) 0.0031(12) -0.0018(12)
C34 0.0312(16) 0.0245(15) 0.0304(16) 0.0029(13) 0.0036(13) -0.0005(13)
C35 0.0381(19) 0.0381(19) 0.047(2) 0.0081(16) 0.0081(16) 0.0102(15)
C36 0.0366(17) 0.0234(15) 0.0281(16) 0.0020(13) 0.0050(13) -0.0012(13)
C37 0.0362(17) 0.0276(16) 0.0279(16) 0.0036(13) -0.0020(12) -0.0033(13)
C38 0.0269(15) 0.0267(15) 0.0262(15) 0.0012(12) -0.0022(12) -0.0032(12)
C39 0.0254(14) 0.0277(15) 0.0272(14) 0.0008(13) -0.0022(11) 0.0008(12)
C40 0.048(2) 0.0322(18) 0.0328(19) -0.0013(15) -0.0062(15) -0.0038(15)
C41 0.0412(17) 0.0300(17) 0.0250(15) -0.0003(14) -0.0014(12) 0.0012(14)
C42 0.044(2) 0.069(3) 0.043(2) 0.002(2) 0.0072(16) -0.0008(19)
C43 0.068(3) 0.103(4) 0.038(2) -0.005(3) 0.017(2) -0.027(3)
C44 0.098(4) 0.063(3) 0.030(2) 0.007(2) 0.001(2) -0.029(3)
C45 0.111(4) 0.079(3) 0.046(3) 0.028(2) -0.003(3) 0.034(3)
C46 0.070(3) 0.078(3) 0.038(2) 0.017(2) 0.0101(19) 0.030(2)

loop_
_atom_type_symbol
_atom_type_description
_atom_type_scat_dispersion_real
_atom_type_scat_dispersion_imag
_atom_type_scat_source
C C 0.0033 0.0016 'International Tables Vol C Tables 4.2.6.8 and 6.1.1.4'
H H 0.0000 0.0000 'International Tables Vol C Tables 4.2.6.8 and 6.1.1.4'
N N 0.0061 0.0033 'International Tables Vol C Tables 4.2.6.8 and 6.1.1.4'
O O 0.0106 0.0060 'International Tables Vol C Tables 4.2.6.8 and 6.1.1.4'
Cl Cl 0.1484 0.1585 'International Tables Vol C Tables 4.2.6.8 and 6.1.1.4'

loop_
_geom_angle_atom_site_label_1
_geom_angle_atom_site_label_2
_geom_angle_atom_site_label_3
_geom_angle
C11 O3 C12 116.2(3)
C34 O8 C35 117.4(3)
C8 N1 C1 111.1(2)
C8 N1 C9 125.3(3)
C1 N1 C9 123.5(3)
C16 N2 C17 113.7(3)
C16 N2 C18 123.0(3)
C17 N2 C18 123.3(3)
C31 N3 C24 111.1(2)
C31 N3 C32 125.4(3)
C24 N3 C32 123.4(3)
C39 N4 C40 114.0(3)
C39 N4 C41 123.0(3)
C40 N4 C41 123.0(3)
C2 C1 C6 122.5(3)
C2 C1 N1 127.9(3)
C6 C1 N1 109.6(3)
C1 C2 C3 117.7(3)
C1 C2 H2 121.2
C3 C2 H2 121.2
C4 C3 C2 119.6(3)
C4 C3 H3 120.2
C2 C3 H3 120.2
C5 C4 C3 122.2(3)
C5 C4 Cl1 118.7(3)
C3 C4 Cl1 119.1(3)
C6 C5 C4 118.0(3)
C6 C5 H5 121.0
C4 C5 H5 121.0
C5 C6 C1 119.9(3)
C5 C6 C7 130.6(3)
C1 C6 C7 109.1(3)
C6 C7 C10 117.9(3)
C6 C7 C8 101.9(2)
C10 C7 C8 111.0(2)
C6 C7 C15 112.2(2)
C10 C7 C15 101.7(2)
C8 C7 C15 112.5(2)
O1 C8 N1 126.4(3)
O1 C8 C7 125.4(3)
N1 C8 C7 108.2(2)
N1 C9 H9C 109.5
N1 C9 H9B 109.5
H9C C9 H9B 109.5
N1 C9 H9A 109.5
H9C C9 H9A 109.5
H9B C9 H9A 109.5
C13 C10 C11 126.4(3)
C13 C10 C7 113.9(3)
C11 C10 C7 119.5(3)
O2 C11 O3 124.5(3)
O2 C11 C10 122.7(3)
O3 C11 C10 112.8(3)
O3 C12 H12A 109.5
O3 C12 H12C 109.5
H12A C12 H12C 109.5
O3 C12 H12B 109.5
H12A C12 H12B 109.5
H12C C12 H12B 109.5
C10 C13 C14 111.8(3)
C10 C13 H13 124.1
C14 C13 H13 124.1
C13 C14 C17 113.5(3)
C13 C14 C15 105.1(2)
C17 C14 C15 105.1(3)
C13 C14 H14 111.0
C17 C14 H14 111.0
C15 C14 H14 111.0
C16 C15 C14 105.3(2)
C16 C15 C7 113.8(2)
C14 C15 C7 107.4(2)
C16 C15 H15 110.1
C14 C15 H15 110.1
C7 C15 H15 110.1
O4 C16 N2 124.7(3)
O4 C16 C15 127.0(3)
N2 C16 C15 108.2(3)
O5 C17 N2 125.5(3)
O5 C17 C14 127.1(3)
N2 C17 C14 107.4(3)
C19 C18 C23 120.8(3)
C19 C18 N2 120.1(3)
C23 C18 N2 119.1(3)
C18 C19 C20 119.5(4)
C18 C19 H19 120.3
C20 C19 H19 120.3
C21 C20 C19 119.7(4)
C21 C20 H20 120.2
C19 C20 H20 120.2
C20 C21 C22 120.5(4)
C20 C21 H21 119.8
C22 C21 H21 119.8
C21 C22 C23 120.3(4)
C21 C22 H22 119.9
C23 C22 H22 119.9
C18 C23 C22 119.4(4)
C18 C23 H23 120.3
C22 C23 H23 120.3
C25 C24 C29 122.3(3)
C25 C24 N3 127.7(3)
C29 C24 N3 110.0(3)
C24 C25 C26 117.6(3)
C24 C25 H25 121.2
C26 C25 H25 121.2
C27 C26 C25 120.0(3)
C27 C26 H26 120.0
C25 C26 H26 120.0
C26 C27 C28 122.6(3)
C26 C27 Cl2 118.5(2)
C28 C27 Cl2 118.9(2)
C29 C28 C27 117.0(3)
C29 C28 H28 121.5
C27 C28 H28 121.5
C28 C29 C24 120.4(3)
C28 C29 C30 130.9(3)
C24 C29 C30 108.5(3)
C33 C30 C29 118.7(3)
C33 C30 C31 109.3(2)
C29 C30 C31 102.0(2)
C33 C30 C38 101.5(2)
C29 C30 C38 112.7(2)
C31 C30 C38 113.0(2)
O6 C31 N3 126.1(3)
O6 C31 C30 125.5(3)
N3 C31 C30 108.4(3)
N3 C32 H32A 109.5
N3 C32 H32B 109.5
H32A C32 H32B 109.5
N3 C32 H32C 109.5
H32A C32 H32C 109.5
H32B C32 H32C 109.5
C36 C33 C34 126.0(3)
C36 C33 C30 114.1(3)
C34 C33 C30 119.6(3)
O7 C34 O8 124.0(3)
O7 C34 C33 123.8(3)
O8 C34 C33 112.1(3)
O8 C35 H35A 109.5
O8 C35 H35B 109.5
H35A C35 H35B 109.5
O8 C35 H35C 109.5
H35A C35 H35C 109.5
H35B C35 H35C 109.5
C33 C36 C37 112.3(3)
C33 C36 H36 123.9
C37 C36 H36 123.9
C36 C37 C40 113.8(3)
C36 C37 C38 104.6(2)
C40 C37 C38 105.2(2)
C36 C37 H37 111.0
C40 C37 H37 111.0
C38 C37 H37 111.0
C39 C38 C37 104.9(2)
C39 C38 C30 114.0(2)
C37 C38 C30 107.4(2)
C39 C38 H38 110.1
C37 C38 H38 110.1
C30 C38 H38 110.1
O9 C39 N4 124.6(3)
O9 C39 C38 127.0(3)
N4 C39 C38 108.4(3)
O10 C40 N4 125.6(3)
O10 C40 C37 127.1(3)
N4 C40 C37 107.3(3)
C46 C41 C42 120.3(3)
C46 C41 N4 119.1(3)
C42 C41 N4 120.6(3)
C41 C42 C43 119.9(4)
C41 C42 H42 120.0
C43 C42 H42 120.0
C44 C43 C42 120.3(4)
C44 C43 H43 119.9
C42 C43 H43 119.9
C45 C44 C43 119.5(4)
C45 C44 H44 120.3
C43 C44 H44 120.3
C44 C45 C46 121.0(4)
C44 C45 H45 119.5
C46 C45 H45 119.5
C41 C46 C45 119.0(4)
C41 C46 H46 120.5
C45 C46 H46 120.5

loop_
_geom_bond_atom_site_label_1
_geom_bond_atom_site_label_2
_geom_bond_distance
Cl1 C4 1.736(4)
Cl2 C27 1.744(3)
O1 C8 1.224(4)
O2 C11 1.198(4)
O3 C11 1.327(4)
O3 C12 1.448(4)
O4 C16 1.206(4)
O5 C17 1.200(4)
O6 C31 1.222(4)
O7 C34 1.198(4)
O8 C34 1.333(4)
O8 C35 1.443(4)
O9 C39 1.209(4)
O10 C40 1.201(4)
N1 C8 1.361(4)
N1 C1 1.416(4)
N1 C9 1.452(4)
N2 C16 1.385(4)
N2 C17 1.393(4)
N2 C18 1.441(4)
N3 C31 1.357(4)
N3 C24 1.422(4)
N3 C32 1.461(4)
N4 C39 1.379(4)
N4 C40 1.391(4)
N4 C41 1.439(4)
C1 C2 1.376(4)
C1 C6 1.389(4)
C2 C3 1.392(5)
C2 H2 0.9500
C3 C4 1.387(5)
C3 H3 0.9500
C4 C5 1.386(5)
C5 C6 1.375(4)
C5 H5 0.9500
C6 C7 1.507(4)
C7 C10 1.512(4)
C7 C8 1.547(4)
C7 C15 1.578(4)
C9 H9C 0.9800
C9 H9B 0.9800
C9 H9A 0.9800
C10 C13 1.336(4)
C10 C11 1.482(4)
C12 H12A 0.9800
C12 H12C 0.9800
C12 H12B 0.9800
C13 C14 1.491(4)
C13 H13 0.9500
C14 C17 1.521(5)
C14 C15 1.528(4)
C14 H14 1.0000
C15 C16 1.506(4)
C15 H15 1.0000
C18 C19 1.367(5)
C18 C23 1.377(5)
C19 C20 1.396(5)
C19 H19 0.9500
C20 C21 1.368(6)
C20 H20 0.9500
C21 C22 1.368(6)
C21 H21 0.9500
C22 C23 1.381(6)
C22 H22 0.9500
C23 H23 0.9500
C24 C25 1.377(4)
C24 C29 1.386(4)
C25 C26 1.384(5)
C25 H25 0.9500
C26 C27 1.379(5)
C26 H26 0.9500
C27 C28 1.391(4)
C28 C29 1.380(4)
C28 H28 0.9500
C29 C30 1.523(4)
C30 C33 1.515(4)
C30 C31 1.545(4)
C30 C38 1.578(4)
C32 H32A 0.9800
C32 H32B 0.9800
C32 H32C 0.9800
C33 C36 1.323(4)
C33 C34 1.478(4)
C35 H35A 0.9800
C35 H35B 0.9800
C35 H35C 0.9800
C36 C37 1.492(4)
C36 H36 0.9500
C37 C40 1.518(4)
C37 C38 1.535(4)
C37 H37 1.0000
C38 C39 1.506(4)
C38 H38 1.0000
C41 C46 1.363(5)
C41 C42 1.371(5)
C42 C43 1.377(6)
C42 H42 0.9500
C43 C44 1.364(7)
C43 H43 0.9500
C44 C45 1.359(7)
C44 H44 0.9500
C45 C46 1.388(6)
C45 H45 0.9500
C46 H46 0.9500

loop_
_geom_torsion_atom_site_label_1
_geom_torsion_atom_site_label_2
_geom_torsion_atom_site_label_3
_geom_torsion_atom_site_label_4
_geom_torsion
C8 N1 C1 C2 -177.3(3)
C9 N1 C1 C2 0.7(5)
C8 N1 C1 C6 1.0(3)
C9 N1 C1 C6 178.9(3)
C6 C1 C2 C3 -1.3(5)
N1 C1 C2 C3 176.7(3)
C1 C2 C3 C4 -0.6(5)
C2 C3 C4 C5 2.2(5)
C2 C3 C4 Cl1 -176.9(3)
C3 C4 C5 C6 -1.8(5)
Cl1 C4 C5 C6 177.3(2)
C4 C5 C6 C1 -0.1(4)
C4 C5 C6 C7 -172.8(3)
C2 C1 C6 C5 1.7(5)
N1 C1 C6 C5 -176.7(3)
C2 C1 C6 C7 175.8(3)
N1 C1 C6 C7 -2.5(3)
C5 C6 C7 C10 -62.0(4)
C1 C6 C7 C10 124.7(3)
C5 C6 C7 C8 176.2(3)
C1 C6 C7 C8 2.9(3)
C5 C6 C7 C15 55.6(4)
C1 C6 C7 C15 -117.7(3)
C1 N1 C8 O1 -178.2(3)
C9 N1 C8 O1 3.8(5)
C1 N1 C8 C7 1.0(3)
C9 N1 C8 C7 -177.0(3)
C6 C7 C8 O1 176.9(3)
C10 C7 C8 O1 50.5(4)
C15 C7 C8 O1 -62.7(4)
C6 C7 C8 N1 -2.3(3)
C10 C7 C8 N1 -128.7(3)
C15 C7 C8 N1 118.0(3)
C6 C7 C10 C13 125.4(3)
C8 C7 C10 C13 -117.6(3)
C15 C7 C10 C13 2.3(3)
C6 C7 C10 C11 -58.9(4)
C8 C7 C10 C11 58.1(4)
C15 C7 C10 C11 178.0(3)
C12 O3 C11 O2 -1.5(5)
C12 O3 C11 C10 176.8(3)
C13 C10 C11 O2 168.4(3)
C7 C10 C11 O2 -6.8(5)
C13 C10 C11 O3 -9.9(5)
C7 C10 C11 O3 174.9(3)
C11 C10 C13 C14 -175.5(3)
C7 C10 C13 C14 -0.1(4)
C10 C13 C14 C17 112.1(3)
C10 C13 C14 C15 -2.2(4)
C13 C14 C15 C16 125.1(3)
C17 C14 C15 C16 5.1(3)
C13 C14 C15 C7 3.5(3)
C17 C14 C15 C7 -116.5(3)
C6 C7 C15 C16 113.5(3)
C10 C7 C15 C16 -119.6(3)
C8 C7 C15 C16 -0.7(3)
C6 C7 C15 C14 -130.4(3)
C10 C7 C15 C14 -3.4(3)
C8 C7 C15 C14 115.4(3)
C17 N2 C16 O4 -177.4(3)
C18 N2 C16 O4 3.4(5)
C17 N2 C16 C15 3.5(4)
C18 N2 C16 C15 -175.7(3)
C14 C15 C16 O4 175.6(3)
C7 C15 C16 O4 -67.1(4)
C14 C15 C16 N2 -5.3(3)
C7 C15 C16 N2 112.0(3)
C16 N2 C17 O5 179.9(4)
C18 N2 C17 O5 -0.9(6)
C16 N2 C17 C14 0.0(4)
C18 N2 C17 C14 179.1(3)
C13 C14 C17 O5 62.5(5)
C15 C14 C17 O5 176.7(4)
C13 C14 C17 N2 -117.6(3)
C15 C14 C17 N2 -3.3(3)
C16 N2 C18 C19 108.2(4)
C17 N2 C18 C19 -70.9(4)
C16 N2 C18 C23 -72.4(4)
C17 N2 C18 C23 108.5(4)
C23 C18 C19 C20 0.0(6)
N2 C18 C19 C20 179.4(3)
C18 C19 C20 C21 0.8(6)
C19 C20 C21 C22 -1.2(7)
C20 C21 C22 C23 0.8(7)
C19 C18 C23 C22 -0.3(6)
N2 C18 C23 C22 -179.7(4)
C21 C22 C23 C18 -0.1(7)
C31 N3 C24 C25 -179.0(3)
C32 N3 C24 C25 -2.5(5)
C31 N3 C24 C29 -0.4(4)
C32 N3 C24 C29 176.1(3)
C29 C24 C25 C26 -2.1(5)
N3 C24 C25 C26 176.4(3)
C24 C25 C26 C27 -1.0(5)
C25 C26 C27 C28 3.0(5)
C25 C26 C27 Cl2 -174.8(3)
C26 C27 C28 C29 -1.7(5)
Cl2 C27 C28 C29 176.1(2)
C27 C28 C29 C24 -1.4(4)
C27 C28 C29 C30 -174.5(3)
C25 C24 C29 C28 3.4(5)
N3 C24 C29 C28 -175.4(3)
C25 C24 C29 C30 177.9(3)
N3 C24 C29 C30 -0.8(3)
C28 C29 C30 C33 -64.6(4)
C24 C29 C30 C33 121.7(3)
C28 C29 C30 C31 175.3(3)
C24 C29 C30 C31 1.5(3)
C28 C29 C30 C38 53.8(4)
C24 C29 C30 C38 -120.0(3)
C24 N3 C31 O6 -178.9(3)
C32 N3 C31 O6 4.7(5)
C24 N3 C31 C30 1.4(3)
C32 N3 C31 C30 -175.0(3)
C33 C30 C31 O6 52.1(4)
C29 C30 C31 O6 178.5(3)
C38 C30 C31 O6 -60.2(4)
C33 C30 C31 N3 -128.2(3)
C29 C30 C31 N3 -1.7(3)
C38 C30 C31 N3 119.5(3)
C29 C30 C33 C36 127.5(3)
C31 C30 C33 C36 -116.2(3)
C38 C30 C33 C36 3.4(3)
C29 C30 C33 C34 -59.1(4)
C31 C30 C33 C34 57.3(3)
C38 C30 C33 C34 176.8(3)
C35 O8 C34 O7 0.0(5)
C35 O8 C34 C33 176.9(3)
C36 C33 C34 O7 173.3(3)
C30 C33 C34 O7 0.7(5)
C36 C33 C34 O8 -3.6(4)
C30 C33 C34 O8 -176.1(3)
C34 C33 C36 C37 -175.3(3)
C30 C33 C36 C37 -2.3(4)
C33 C36 C37 C40 114.4(3)
C33 C36 C37 C38 0.0(3)
C36 C37 C38 C39 123.7(3)
C40 C37 C38 C39 3.5(3)
C36 C37 C38 C30 2.1(3)
C40 C37 C38 C30 -118.1(3)
C33 C30 C38 C39 -118.9(3)
C29 C30 C38 C39 113.1(3)
C31 C30 C38 C39 -1.9(4)
C33 C30 C38 C37 -3.2(3)
C29 C30 C38 C37 -131.2(3)
C31 C30 C38 C37 113.8(3)
C40 N4 C39 O9 -179.2(3)
C41 N4 C39 O9 0.7(5)
C40 N4 C39 C38 1.5(3)
C41 N4 C39 C38 -178.6(3)
C37 C38 C39 O9 177.6(3)
C30 C38 C39 O9 -65.2(4)
C37 C38 C39 N4 -3.1(3)
C30 C38 C39 N4 114.0(3)
C39 N4 C40 O10 179.8(4)
C41 N4 C40 O10 -0.1(6)
C39 N4 C40 C37 0.8(4)
C41 N4 C40 C37 -179.1(3)
C36 C37 C40 O10 64.3(5)
C38 C37 C40 O10 178.3(4)
C36 C37 C40 N4 -116.7(3)
C38 C37 C40 N4 -2.7(3)
C39 N4 C41 C46 -72.9(4)
C40 N4 C41 C46 107.0(4)
C39 N4 C41 C42 105.4(4)
C40 N4 C41 C42 -74.6(4)
C46 C41 C42 C43 -0.5(6)
N4 C41 C42 C43 -178.8(4)
C41 C42 C43 C44 0.6(7)
C42 C43 C44 C45 -0.1(7)
C43 C44 C45 C46 -0.4(8)
C42 C41 C46 C45 -0.1(7)
N4 C41 C46 C45 178.3(4)
C44 C45 C46 C41 0.5(8)
